data_7129463
loop_
_publ_author_name
'Ma, Ben'
'Sun, Rong-Xia'
'Yang, Jingya'

_publ_section_title
;
 Cobalt-Catalyzed Direct \a-Hydroxymethylation of Amides with Methanol as
 a C1 Source
;
_journal_name_full 'Chemical Communications'
_journal_paper_doi 10.1039/D1CC06501G
_journal_year 2022
_chemical_formula_moiety 'C16 H16 F N O2'
_chemical_formula_sum 'C16 H16 F N O2'
_chemical_formula_weight 273.30
_space_group_crystal_system monoclinic
_space_group_IT_number 15
_space_group_name_Hall '-C 2yc'
_space_group_name_H-M_alt 'C 1 2/c 1'
_atom_sites_solution_hydrogens geom
_atom_sites_solution_primary dual
_audit_creation_date 2021-04-29
_audit_creation_method
;
Olex2 1.3-ac4
(compiled 2020.11.27 svn.r5f609507 for Rigaku Oxford Diffraction, GUI svn.r6214)
;
_audit_update_record
;
2021-09-14 deposited with the CCDC.	2021-12-22 downloaded from the CCDC.
;
_cell_angle_alpha 90
_cell_angle_beta 97.5402(18)
_cell_angle_gamma 90
_cell_formula_units_Z 8
_cell_length_a 18.0338(3)
_cell_length_b 11.15970(19)
_cell_length_c 14.0652(3)
_cell_measurement_reflns_used 7217
_cell_measurement_temperature 302.01(10)
_cell_measurement_theta_max 75.5930
_cell_measurement_theta_min 3.1150
_cell_volume 2806.17(9)
_computing_cell_refinement 'CrysAlisPro 1.171.41.105a (Rigaku OD, 2021)'
_computing_data_collection 'CrysAlisPro 1.171.41.105a (Rigaku OD, 2021)'
_computing_data_reduction 'CrysAlisPro 1.171.41.105a (Rigaku OD, 2021)'
_computing_molecular_graphics 'Olex2 1.3-ac4 (Dolomanov et al., 2009)'
_computing_publication_material 'Olex2 1.3-ac4 (Dolomanov et al., 2009)'
_computing_structure_refinement 'SHELXL 2018/3 (Sheldrick, 2015)'
_computing_structure_solution 'SHELXT  (Sheldrick, 2015)'
_diffrn_ambient_environment air
_diffrn_ambient_temperature 302.01(10)
_diffrn_detector 'Hybrid Pixel Array Detector'
_diffrn_detector_area_resol_mean 10.0000
_diffrn_detector_type HyPix
_diffrn_measured_fraction_theta_full 0.998
_diffrn_measured_fraction_theta_max 0.959
_diffrn_measurement_details
;
List of Runs (angles in degrees, time in seconds):

  # Type    Start    End  Width  t~exp~   \w     \q     \k     \f   Frames
#--------------------------------------------------------------------------
  1  \w     35.00  68.00   0.50    0.24    --  103.99 -61.00-150.00   66
  2  \w     31.00  62.00   0.50    0.24    --  103.99 -61.00 -90.00   62
  3  \w     41.00  67.00   0.50    0.24    --  103.99 -77.00 -60.00   52
  4  \w     33.00  73.00   0.50    0.24    --  103.99 -61.00 -30.00   80
  5  \w    153.00 178.00   0.50    0.24    --  103.99  34.00  56.00   50
  6  \w     35.00 115.00   0.50    0.06    --   46.20  34.00  56.00  160
  7  \w     16.00  41.00   0.50    0.06    --   46.20 -34.00-100.00   50
  8  \w    -32.00  17.00   0.50    0.06    --  -46.20  34.00  56.00   98
  9  \w    -68.00 -29.00   0.50    0.24    -- -102.00  61.00 120.00   78
 10  \w    -69.00 -38.00   0.50    0.24    -- -102.00  61.00  30.00   62
 11  \w    -69.00 -34.00   0.50    0.24    -- -102.00  61.00  60.00   70
 12  \w    -98.00 -30.00   0.50    0.24    -- -102.00  77.00 -30.00  136
 13  \w    -65.00 -29.00   0.50    0.24    -- -102.00  61.00 150.00   72
 14  \w    -62.00 -32.00   0.50    0.24    -- -102.00  61.00-120.00   60
 15  \w    -62.00 -33.00   0.50    0.24    -- -102.00  61.00-150.00   58
 16  \w    -69.00 -29.00   0.50    0.24    -- -102.00  61.00-180.00   80
 17  \w    -40.00  25.00   0.50    0.06    --  -46.20  37.00-150.00  130
 18  \w   -175.00 -89.00   0.50    0.24    -- -102.00 -34.00-100.00  172
 19  \w   -122.00 -95.00   0.50    0.24    -- -102.00-125.00  60.00   54
 20  \w   -175.00-146.00   0.50    0.24    -- -102.00-125.00  60.00   58
 21  \w   -110.00 -34.00   0.50    0.06    --  -46.20 -34.00-100.00  152
 22  \w     72.00 106.00   0.50    0.24    --  103.99-125.00-120.00   68
 23  \w     66.00 103.00   0.50    0.24    --  103.99 -94.00 -60.00   74
 24  \w     35.00  65.00   0.50    0.24    --  103.99-125.00-120.00   60
 25  \w     39.00  67.00   0.50    0.24    --  103.99 -94.00-180.00   56
;
_diffrn_measurement_device 'four-circle diffractometer'
_diffrn_measurement_device_type 'XtaLAB Synergy R, DW system, HyPix'
_diffrn_measurement_method '\w scans'
_diffrn_orient_matrix_type 'CrysAlisPro convention (1999,Acta A55,543-557)'
_diffrn_orient_matrix_UB_11 -0.0786042000
_diffrn_orient_matrix_UB_12 -0.0560260000
_diffrn_orient_matrix_UB_13 -0.0191966000
_diffrn_orient_matrix_UB_21 -0.0113970000
_diffrn_orient_matrix_UB_22 0.0229564000
_diffrn_orient_matrix_UB_23 0.1051213000
_diffrn_orient_matrix_UB_31 -0.0333901000
_diffrn_orient_matrix_UB_32 0.1240707000
_diffrn_orient_matrix_UB_33 -0.0280932000
_diffrn_radiation_monochromator mirror
_diffrn_radiation_probe x-ray
_diffrn_radiation_type 'Cu K\a'
_diffrn_radiation_wavelength 1.54184
_diffrn_reflns_av_R_equivalents 0.0232
_diffrn_reflns_av_unetI/netI 0.0203
_diffrn_reflns_Laue_measured_fraction_full 0.998
_diffrn_reflns_Laue_measured_fraction_max 0.959
_diffrn_reflns_limit_h_max 22
_diffrn_reflns_limit_h_min -22
_diffrn_reflns_limit_k_max 13
_diffrn_reflns_limit_k_min -5
_diffrn_reflns_limit_l_max 17
_diffrn_reflns_limit_l_min -17
_diffrn_reflns_number 9716
_diffrn_reflns_point_group_measured_fraction_full 0.998
_diffrn_reflns_point_group_measured_fraction_max 0.959
_diffrn_reflns_theta_full 67.684
_diffrn_reflns_theta_max 75.694
_diffrn_reflns_theta_min 4.671
_diffrn_source 'Rotating-anode X-ray tube'
_diffrn_source_type 'Rigaku (Cu) X-ray Source'
_exptl_absorpt_coefficient_mu 0.778
_exptl_absorpt_correction_T_max 1.00000
_exptl_absorpt_correction_T_min 0.87509
_exptl_absorpt_correction_type multi-scan
_exptl_absorpt_process_details
;
CrysAlisPro 1.171.41.105a (Rigaku Oxford Diffraction, 2021)
Empirical absorption correction using spherical harmonics,
implemented in SCALE3 ABSPACK scaling algorithm.
;
_exptl_crystal_colour 'clear light colourless'
_exptl_crystal_colour_lustre clear
_exptl_crystal_colour_modifier light
_exptl_crystal_colour_primary colourless
_exptl_crystal_density_diffrn 1.294
_exptl_crystal_description block
_exptl_crystal_F_000 1152
_exptl_crystal_size_max 0.13
_exptl_crystal_size_mid 0.11
_exptl_crystal_size_min 0.07
_refine_diff_density_max 0.227
_refine_diff_density_min -0.206
_refine_diff_density_rms 0.031
_refine_ls_extinction_coef 0.0034(3)
_refine_ls_extinction_expression Fc^*^=kFc[1+0.001xFc^2^\l^3^/sin(2\q)]^-1/4^
_refine_ls_extinction_method 'SHELXL-2018/3 (Sheldrick 2018)'
_refine_ls_goodness_of_fit_ref 1.035
_refine_ls_hydrogen_treatment constr
_refine_ls_matrix_type full
_refine_ls_number_parameters 184
_refine_ls_number_reflns 2801
_refine_ls_number_restraints 0
_refine_ls_restrained_S_all 1.035
_refine_ls_R_factor_all 0.0443
_refine_ls_R_factor_gt 0.0416
_refine_ls_shift/su_max 0.000
_refine_ls_shift/su_mean 0.000
_refine_ls_structure_factor_coef Fsqd
_refine_ls_weighting_details 'w=1/[\s^2^(Fo^2^)+(0.0649P)^2^+0.8910P] where P=(Fo^2^+2Fc^2^)/3'
_refine_ls_weighting_scheme calc
_refine_ls_wR_factor_gt 0.1168
_refine_ls_wR_factor_ref 0.1195
_reflns_Friedel_coverage 0.000
_reflns_number_gt 2552
_reflns_number_total 2801
_reflns_threshold_expression 'I > 2\s(I)'
_cod_data_source_file d1cc06501g2.cif
_cod_data_source_block sunrongxia_0428-1_auto
_cod_original_cell_volume 2806.18(9)
_cod_database_code 7129463
_shelx_shelxl_version_number 2018/3
_shelx_space_group_comment
;
The symmetry employed for this shelxl refinement is uniquely defined
by the following loop, which should always be used as a source of
symmetry information in preference to the above space-group names.
They are only intended as comments.
;
_reflns_odcompleteness_completeness 99.81
_reflns_odcompleteness_iscentric 1
_reflns_odcompleteness_theta 66.97
_olex2_refinement_description
;
1. Fixed Uiso
 At 1.2 times of:
  All C(H) groups, All C(H,H) groups
 At 1.5 times of:
  All C(H,H,H) groups, All O(H) groups
2.a Ternary CH refined with riding coordinates:
 C9(H9)
2.b Secondary CH2 refined with riding coordinates:
 C16(H16A,H16B)
2.c Aromatic/amide H refined with riding coordinates:
 C2(H2A), C3(H3), C5(H5), C6(H6), C11(H11), C12(H12), C13(H13), C14(H14),
 C15(H15)
2.d Idealised Me refined as rotating group:
 C7(H7A,H7B,H7C)
2.e Idealised tetrahedral OH refined as rotating group:
 O2(H2)
;
_olex2_submission_special_instructions 'No special instructions were received'
_oxdiff_exptl_absorpt_empirical_details
;
Empirical correction (ABSPACK) includes:
- Absorption correction using spherical harmonics
- Frame scaling
;
_oxdiff_exptl_absorpt_empirical_full_max 1.955
_oxdiff_exptl_absorpt_empirical_full_min 0.375

loop_
_space_group_symop_operation_xyz
'x, y, z'
'-x, y, -z+1/2'
'x+1/2, y+1/2, z'
'-x+1/2, y+1/2, -z+1/2'
'-x, -y, -z'
'x, -y, z-1/2'
'-x+1/2, -y+1/2, -z'
'x+1/2, -y+1/2, z-1/2'

loop_
_atom_site_label
_atom_site_type_symbol
_atom_site_fract_x
_atom_site_fract_y
_atom_site_fract_z
_atom_site_U_iso_or_equiv
_atom_site_adp_type
_atom_site_occupancy
_atom_site_site_symmetry_order
_atom_site_calc_flag
_atom_site_refinement_flags_posn
_atom_site_refinement_flags_adp
_atom_site_refinement_flags_occupancy
_atom_site_disorder_assembly
_atom_site_disorder_group
F1 F 0.86378(6) 0.35968(12) 0.54802(11) 0.1079(5) Uani 1 1 d . . . . .
O2 O 0.62392(7) 0.77589(13) 0.24157(7) 0.0805(4) Uani 1 1 d . . . . .
H2 H 0.587183 0.741854 0.213273 0.121 Uiso 1 1 calc R U . . .
O3 O 0.49297(5) 0.64950(10) 0.36091(7) 0.0609(3) Uani 1 1 d . . . . .
N1 N 0.58046(5) 0.50827(9) 0.39737(8) 0.0499(3) Uani 1 1 d . . . . .
C1 C 0.65470(7) 0.47066(11) 0.43579(9) 0.0481(3) Uani 1 1 d . . . . .
C2 C 0.66881(9) 0.43740(13) 0.53096(10) 0.0615(4) Uani 1 1 d . . . . .
H2A H 0.630669 0.440126 0.569459 0.074 Uiso 1 1 calc R U . . .
C3 C 0.73973(10) 0.39997(16) 0.56920(13) 0.0743(5) Uani 1 1 d . . . . .
H3 H 0.749931 0.378135 0.633391 0.089 Uiso 1 1 calc R U . . .
C4 C 0.79417(9) 0.39584(14) 0.51077(14) 0.0700(4) Uani 1 1 d . . . . .
C5 C 0.78179(9) 0.42486(15) 0.41612(14) 0.0715(4) Uani 1 1 d . . . . .
H5 H 0.820023 0.419635 0.377913 0.086 Uiso 1 1 calc R U . . .
C6 C 0.71043(8) 0.46261(13) 0.37773(11) 0.0592(3) Uani 1 1 d . . . . .
H6 H 0.700432 0.482327 0.313073 0.071 Uiso 1 1 calc R U . . .
C7 C 0.52456(9) 0.41224(15) 0.38271(13) 0.0689(4) Uani 1 1 d . . . . .
H7A H 0.515675 0.380822 0.443748 0.103 Uiso 1 1 calc R U . . .
H7B H 0.542679 0.349429 0.345217 0.103 Uiso 1 1 calc R U . . .
H7C H 0.478736 0.443645 0.349591 0.103 Uiso 1 1 calc R U . . .
C8 C 0.55879(6) 0.62326(11) 0.38575(8) 0.0450(3) Uani 1 1 d . . . . .
C9 C 0.61779(6) 0.72148(11) 0.40772(9) 0.0459(3) Uani 1 1 d . . . . .
H9 H 0.667198 0.685291 0.406728 0.055 Uiso 1 1 calc R U . . .
C10 C 0.61403(6) 0.76993(11) 0.50789(9) 0.0463(3) Uani 1 1 d . . . . .
C11 C 0.66959(8) 0.74033(13) 0.58206(10) 0.0566(3) Uani 1 1 d . . . . .
H11 H 0.709667 0.693212 0.569322 0.068 Uiso 1 1 calc R U . . .
C12 C 0.66628(11) 0.77986(16) 0.67465(11) 0.0737(5) Uani 1 1 d . . . . .
H12 H 0.703715 0.758617 0.723657 0.088 Uiso 1 1 calc R U . . .
C13 C 0.60765(11) 0.85057(17) 0.69428(12) 0.0782(5) Uani 1 1 d . . . . .
H13 H 0.605323 0.877275 0.756449 0.094 Uiso 1 1 calc R U . . .
C14 C 0.55245(10) 0.88154(15) 0.62131(13) 0.0729(4) Uani 1 1 d . . . . .
H14 H 0.512974 0.929841 0.634312 0.087 Uiso 1 1 calc R U . . .
C15 C 0.55524(8) 0.84141(13) 0.52895(11) 0.0581(3) Uani 1 1 d . . . . .
H15 H 0.517401 0.862452 0.480384 0.070 Uiso 1 1 calc R U . . .
C16 C 0.60715(9) 0.81839(14) 0.33046(10) 0.0610(4) Uani 1 1 d . . . . .
H16A H 0.555759 0.846213 0.323306 0.073 Uiso 1 1 calc R U . . .
H16B H 0.639296 0.885952 0.350450 0.073 Uiso 1 1 calc R U . . .

loop_
_atom_site_aniso_label
_atom_site_aniso_U_11
_atom_site_aniso_U_22
_atom_site_aniso_U_33
_atom_site_aniso_U_23
_atom_site_aniso_U_13
_atom_site_aniso_U_12
F1 0.0674(6) 0.1020(8) 0.1464(12) 0.0028(7) -0.0161(7) 0.0270(6)
O2 0.0793(7) 0.1129(10) 0.0496(6) 0.0031(5) 0.0097(5) -0.0415(7)
O3 0.0409(5) 0.0726(6) 0.0662(6) 0.0122(5) -0.0044(4) -0.0039(4)
N1 0.0440(5) 0.0498(6) 0.0556(6) -0.0003(4) 0.0057(4) -0.0097(4)
C1 0.0477(6) 0.0421(6) 0.0547(7) -0.0015(5) 0.0075(5) -0.0030(5)
C2 0.0658(8) 0.0633(8) 0.0564(8) 0.0057(6) 0.0120(6) 0.0058(6)
C3 0.0807(11) 0.0706(10) 0.0674(9) 0.0084(7) -0.0052(8) 0.0139(8)
C4 0.0587(8) 0.0548(8) 0.0927(12) -0.0014(7) -0.0043(8) 0.0085(6)
C5 0.0556(8) 0.0638(9) 0.0990(12) -0.0058(8) 0.0248(8) 0.0037(7)
C6 0.0594(8) 0.0589(8) 0.0614(8) 0.0002(6) 0.0157(6) -0.0008(6)
C7 0.0625(8) 0.0642(9) 0.0797(10) -0.0060(7) 0.0082(7) -0.0244(7)
C8 0.0408(6) 0.0547(7) 0.0390(6) 0.0040(5) 0.0036(4) -0.0057(5)
C9 0.0397(6) 0.0487(6) 0.0490(6) 0.0027(5) 0.0041(5) -0.0046(5)
C10 0.0450(6) 0.0443(6) 0.0488(6) 0.0031(5) 0.0038(5) -0.0073(5)
C11 0.0565(7) 0.0546(7) 0.0555(7) 0.0013(6) -0.0045(6) -0.0048(6)
C12 0.0899(11) 0.0730(10) 0.0529(8) 0.0002(7) -0.0105(7) -0.0135(8)
C13 0.0991(13) 0.0804(11) 0.0565(9) -0.0127(7) 0.0153(8) -0.0206(9)
C14 0.0735(10) 0.0672(9) 0.0828(11) -0.0142(8) 0.0285(8) -0.0063(7)
C15 0.0521(7) 0.0581(8) 0.0641(8) 0.0008(6) 0.0073(6) 0.0000(6)
C16 0.0675(8) 0.0616(8) 0.0522(7) 0.0101(6) 0.0012(6) -0.0180(6)

loop_
_atom_type_symbol
_atom_type_description
_atom_type_scat_dispersion_real
_atom_type_scat_dispersion_imag
_atom_type_scat_source
C C 0.0181 0.0091 'International Tables Vol C Tables 4.2.6.8 and 6.1.1.4'
H H 0.0000 0.0000 'International Tables Vol C Tables 4.2.6.8 and 6.1.1.4'
F F 0.0727 0.0534 'International Tables Vol C Tables 4.2.6.8 and 6.1.1.4'
N N 0.0311 0.0180 'International Tables Vol C Tables 4.2.6.8 and 6.1.1.4'
O O 0.0492 0.0322 'International Tables Vol C Tables 4.2.6.8 and 6.1.1.4'

loop_
_geom_angle_atom_site_label_1
_geom_angle_atom_site_label_2
_geom_angle_atom_site_label_3
_geom_angle
_geom_angle_site_symmetry_1
_geom_angle_site_symmetry_3
_geom_angle_publ_flag
C1 N1 C7 115.34(11) . . ?
C8 N1 C1 124.40(10) . . ?
C8 N1 C7 119.77(11) . . ?
C2 C1 N1 119.12(12) . . ?
C6 C1 N1 120.75(12) . . ?
C6 C1 C2 120.07(13) . . ?
C1 C2 C3 120.06(14) . . ?
C4 C3 C2 118.56(15) . . ?
F1 C4 C3 118.75(17) . . ?
F1 C4 C5 118.27(16) . . ?
C5 C4 C3 122.97(15) . . ?
C4 C5 C6 118.42(15) . . ?
C1 C6 C5 119.87(14) . . ?
O3 C8 N1 121.11(11) . . ?
O3 C8 C9 120.47(11) . . ?
N1 C8 C9 118.39(10) . . ?
C10 C9 C8 109.13(9) . . ?
C10 C9 C16 113.03(11) . . ?
C16 C9 C8 110.14(10) . . ?
C11 C10 C9 119.78(12) . . ?
C11 C10 C15 118.17(13) . . ?
C15 C10 C9 122.03(11) . . ?
C12 C11 C10 121.02(15) . . ?
C13 C12 C11 120.06(15) . . ?
C12 C13 C14 119.59(15) . . ?
C13 C14 C15 120.51(16) . . ?
C14 C15 C10 120.64(14) . . ?
O2 C16 C9 111.84(13) . . ?

loop_
_geom_bond_atom_site_label_1
_geom_bond_atom_site_label_2
_geom_bond_distance
_geom_bond_site_symmetry_2
_geom_bond_publ_flag
F1 C4 1.3568(18) . ?
O2 C16 1.407(2) . ?
O3 C8 1.2279(15) . ?
N1 C1 1.4391(16) . ?
N1 C7 1.4672(16) . ?
N1 C8 1.3451(17) . ?
C1 C2 1.3803(19) . ?
C1 C6 1.3785(19) . ?
C2 C3 1.385(2) . ?
C3 C4 1.361(3) . ?
C4 C5 1.360(3) . ?
C5 C6 1.394(2) . ?
C8 C9 1.5306(16) . ?
C9 C10 1.5189(17) . ?
C9 C16 1.5273(18) . ?
C10 C11 1.3883(18) . ?
C10 C15 1.3894(19) . ?
C11 C12 1.384(2) . ?
C12 C13 1.376(3) . ?
C13 C14 1.377(3) . ?
C14 C15 1.381(2) . ?
